data_4000348
_publ_section_title
;
E,E-2,5-Bis[2-hydroxyethoxy]-1,4-
bis[2-(3,4,5-trimethoxyphenyl)ethoxy]benzene
;
_journal_name_full 'Chemistry of Materials'
_journal_paper_doi 10.1021/cm034708z
_journal_year 2004
_chemical_formula_sum 'C34 H44 O11 S'
_chemical_formula_weight 660.75
_chemical_melting_point 246.0(10)
_chemical_name_common
;
E,E-2,5-Bis[2-hydroxyethoxy]-1,4-
bis[2-(3,4,5-trimethoxyphenyl)ethoxy]benzene
;
_space_group_IT_number 14
_symmetry_cell_setting monoclinic
_symmetry_space_group_name_Hall '-P 2yn'
_symmetry_space_group_name_H-M 'P 1 21/n 1'
_atom_sites_solution_hydrogens geom
_atom_sites_solution_primary direct
_atom_sites_solution_secondary difmap
_cell_angle_alpha 90.00
_cell_angle_beta 90.3582(16)
_cell_angle_gamma 90.00
_cell_formula_units_Z 2
_cell_length_a 5.3009(2)
_cell_length_b 24.0823(10)
_cell_length_c 13.0444(6)
_cell_measurement_reflns_used 1577
_cell_measurement_temperature 173(2)
_cell_measurement_theta_max 21.97
_cell_measurement_theta_min 4.08
_cell_volume 1665.19(12)
_diffrn_ambient_temperature 293(2)
_diffrn_detector_area_resol_mean ?
_diffrn_measurement_device_type 'Nonius KappaCCD area detector'
_diffrn_measurement_method ?
_diffrn_radiation_monochromator graphite
_diffrn_radiation_source 'fine-focus sealed tube'
_diffrn_radiation_type MoK\a
_diffrn_radiation_wavelength 0.71073
_diffrn_reflns_av_R_equivalents 0.0272
_diffrn_reflns_av_sigmaI/netI 0.0517
_diffrn_reflns_limit_h_max 5
_diffrn_reflns_limit_h_min -5
_diffrn_reflns_limit_k_max 23
_diffrn_reflns_limit_k_min -25
_diffrn_reflns_limit_l_max 13
_diffrn_reflns_limit_l_min -13
_diffrn_reflns_number 2995
_diffrn_reflns_theta_max 22.01
_diffrn_reflns_theta_min 4.14
_diffrn_standards_decay_% ?
_diffrn_standards_interval_count ?
_diffrn_standards_interval_time ?
_diffrn_standards_number ?
_exptl_absorpt_coefficient_mu 0.157
_exptl_absorpt_correction_T_max 0.9845
_exptl_absorpt_correction_T_min 0.8913
_exptl_absorpt_correction_type none
_exptl_absorpt_process_details ?
_exptl_crystal_colour yellow
_exptl_crystal_density_diffrn 1.318
_exptl_crystal_density_meas ?
_exptl_crystal_density_method 'not measured'
_exptl_crystal_description needle
_exptl_crystal_F_000 704
_exptl_crystal_size_max 0.75
_exptl_crystal_size_mid 0.15
_exptl_crystal_size_min 0.10
_refine_ls_extinction_coef ?
_refine_ls_extinction_method none
_refine_ls_goodness_of_fit_ref 1.181
_refine_ls_hydrogen_treatment mixed
_refine_ls_matrix_type full
_refine_ls_number_parameters 227
_refine_ls_number_reflns 1967
_refine_ls_number_restraints 0
_refine_ls_restrained_S_all 1.181
_refine_ls_R_factor_all 0.0600
_refine_ls_R_factor_gt 0.0498
_refine_ls_shift/su_max 0.000
_refine_ls_shift/su_mean 0.000
_refine_ls_structure_factor_coef Fsqd
_refine_ls_weighting_details 'calc w=1/[\s^2^(Fo^2^)+(0.0000P)^2^+1.7319P] where P=(Fo^2^+2Fc^2^)/3'
_refine_ls_weighting_scheme calc
_refine_ls_wR_factor_gt 0.1126
_refine_ls_wR_factor_ref 0.1183
_reflns_number_gt 1697
_reflns_number_total 1967
_reflns_threshold_expression >2sigma(I)
_cod_depositor_comments
;
The following automatic conversions were performed:
'_symmetry_cell_setting' value 'Monoclinic' changed to 'monoclinic'
according to '/home/saulius/struct/CIF-dictionaries/cif_core.dic'
dictionary named 'cif_core.dic' version 2.4.1 from 2010-06-29.

Automatic conversion script
Id: cif_fix_enum 1527 2010-12-29 10:47:43Z saulius 

The following automatic conversions were performed:

'_chemical_melting_point' value '245-247' was changed to '246.0(10)'
- the average value was taken and precision was estimated.

Automatic conversion script
Id: cif_fix_values 1646 2011-03-28 12:23:43Z adriana 
;
_cod_original_sg_symbol_H-M P2(1)/n
_cod_database_code 4000348

loop_
_symmetry_equiv_pos_as_xyz
'x, y, z'
'-x+1/2, y+1/2, -z+1/2'
'-x, -y, -z'
'x-1/2, -y-1/2, z-1/2'

loop_
_atom_site_label
_atom_site_type_symbol
_atom_site_fract_x
_atom_site_fract_y
_atom_site_fract_z
_atom_site_U_iso_or_equiv
_atom_site_adp_type
_atom_site_occupancy
_atom_site_symmetry_multiplicity
_atom_site_calc_flag
_atom_site_refinement_flags
_atom_site_disorder_assembly
_atom_site_disorder_group
O1 O 0.8261(4) 0.31660(9) 0.22414(16) 0.0410(6) Uani 1 1 d . . .
O2 O 0.4780(4) 0.31350(9) 0.07123(16) 0.0355(6) Uani 1 1 d . . .
O3 O 0.1906(4) 0.22536(9) 0.04052(15) 0.0355(6) Uani 1 1 d . . .
O4 O 0.8087(4) 0.01382(9) 0.66949(15) 0.0359(6) Uani 1 1 d . . .
O5 O 1.0438(5) 0.06607(11) 0.84963(17) 0.0561(7) Uani 1 1 d . . .
H5 H 1.0313 0.0401 0.8899 0.084 Uiso 1 1 calc R . .
C1 C 0.7060(6) 0.22378(13) 0.2797(2) 0.0320(8) Uani 1 1 d . . .
H1 H 0.8239 0.2243 0.3327 0.038 Uiso 1 1 calc R . .
C2 C 0.6862(6) 0.26891(13) 0.2151(2) 0.0310(8) Uani 1 1 d . . .
C3 C 0.5111(5) 0.26847(12) 0.1345(2) 0.0282(7) Uani 1 1 d . . .
C4 C 0.3565(5) 0.22207(13) 0.1217(2) 0.0289(7) Uani 1 1 d . . .
C5 C 0.3738(5) 0.17709(13) 0.1871(2) 0.0287(7) Uani 1 1 d . . .
H5 H 0.2675 0.1467 0.1784 0.034 Uiso 1 1 calc R . .
C6 C 0.5526(5) 0.17757(13) 0.2667(2) 0.0303(8) Uani 1 1 d . . .
C7 C 0.5843(6) 0.13134(14) 0.3388(2) 0.0347(8) Uani 1 1 d . . .
H7 H 0.7093 0.1360 0.3884 0.042 Uiso 1 1 calc R . .
C8 C 0.4585(6) 0.08379(13) 0.3428(2) 0.0298(8) Uani 1 1 d . . .
H8 H 0.3435 0.0770 0.2901 0.036 Uiso 1 1 calc R . .
C9 C 0.4833(5) 0.04100(12) 0.4220(2) 0.0266(7) Uani 1 1 d . . .
C10 C 0.6406(5) 0.04777(13) 0.5083(2) 0.0299(8) Uani 1 1 d . . .
H10 H 0.7358 0.0800 0.5146 0.036 Uiso 1 1 calc R . .
C11 C 0.6576(5) 0.00810(13) 0.5838(2) 0.0288(8) Uani 1 1 d . . .
C12 C 1.0003(6) 0.05559(13) 0.6674(2) 0.0323(8) Uani 1 1 d . . .
H12A H 0.9243 0.0922 0.6691 0.039 Uiso 1 1 calc R . .
H12B H 1.0983 0.0524 0.6051 0.039 Uiso 1 1 calc R . .
C13 C 1.1655(6) 0.04752(15) 0.7586(2) 0.0401(9) Uani 1 1 d . . .
H13A H 1.2075 0.0085 0.7653 0.048 Uiso 1 1 calc R . .
H13B H 1.3213 0.0680 0.7494 0.048 Uiso 1 1 calc R . .
C14 C 1.0172(6) 0.31769(15) 0.3019(2) 0.0420(9) Uani 1 1 d . . .
H14A H 1.1017 0.3529 0.3007 0.063 Uiso 1 1 calc R . .
H14B H 1.1369 0.2886 0.2894 0.063 Uiso 1 1 calc R . .
H14C H 0.9413 0.3123 0.3677 0.063 Uiso 1 1 calc R . .
C15 C 0.6852(6) 0.32392(15) 0.0034(3) 0.0430(9) Uani 1 1 d . . .
H15A H 0.6479 0.3557 -0.0383 0.065 Uiso 1 1 calc R . .
H15B H 0.7108 0.2921 -0.0398 0.065 Uiso 1 1 calc R . .
H15C H 0.8353 0.3308 0.0429 0.065 Uiso 1 1 calc R . .
C16 C 0.0258(6) 0.17954(14) 0.0235(2) 0.0412(9) Uani 1 1 d . . .
H16A H -0.0796 0.1869 -0.0350 0.062 Uiso 1 1 calc R . .
H16B H -0.0776 0.1741 0.0828 0.062 Uiso 1 1 calc R . .
H16C H 0.1237 0.1467 0.0113 0.062 Uiso 1 1 calc R . .
S1 S 0.4726(4) -0.00274(12) 1.04717(15) 0.0550(6) Uani 0.50 1 d P . .
O1S O 0.2010(9) 0.0113(3) 1.0227(4) 0.0718(18) Uani 0.50 1 d P . .
C1S C 0.6346(15) 0.0593(4) 1.0472(7) 0.067(2) Uani 0.50 1 d P . .
H1S1 H 0.5838 0.0812 1.1050 0.100 Uiso 0.50 1 calc PR . .
H1S2 H 0.5978 0.0792 0.9850 0.100 Uiso 0.50 1 calc PR . .
H1S3 H 0.8125 0.0521 1.0514 0.100 Uiso 0.50 1 calc PR . .
C2S C 0.610(2) -0.0337(4) 0.9316(7) 0.066(3) Uani 0.50 1 d P . .
H2S1 H 0.5387 -0.0698 0.9204 0.100 Uiso 0.50 1 calc PR . .
H2S2 H 0.7896 -0.0370 0.9405 0.100 Uiso 0.50 1 calc PR . .
H2S3 H 0.5746 -0.0104 0.8735 0.100 Uiso 0.50 1 calc PR . .

loop_
_atom_site_aniso_label
_atom_site_aniso_U_11
_atom_site_aniso_U_22
_atom_site_aniso_U_33
_atom_site_aniso_U_23
_atom_site_aniso_U_13
_atom_site_aniso_U_12
O1 0.0485(14) 0.0337(14) 0.0408(13) 0.0052(11) -0.0096(11) -0.0124(11)
O2 0.0399(13) 0.0290(13) 0.0376(13) 0.0111(10) 0.0032(10) 0.0006(10)
O3 0.0393(12) 0.0349(14) 0.0321(12) 0.0051(10) -0.0097(10) -0.0026(11)
O4 0.0415(13) 0.0371(14) 0.0289(12) 0.0089(10) -0.0104(10) -0.0101(11)
O5 0.0772(18) 0.0595(18) 0.0317(14) -0.0041(12) -0.0001(13) 0.0052(15)
C1 0.0367(18) 0.033(2) 0.0265(17) 0.0041(15) -0.0026(13) -0.0060(16)
C2 0.0347(18) 0.0258(18) 0.0325(18) -0.0018(15) 0.0032(14) -0.0046(15)
C3 0.0345(17) 0.0248(18) 0.0254(16) 0.0029(15) 0.0036(14) 0.0033(15)
C4 0.0315(17) 0.0320(19) 0.0231(16) 0.0020(15) 0.0016(14) 0.0042(15)
C5 0.0311(17) 0.0261(19) 0.0289(17) 0.0021(14) 0.0005(13) -0.0036(14)
C6 0.0333(17) 0.034(2) 0.0240(17) 0.0050(15) 0.0009(14) -0.0004(15)
C7 0.0359(18) 0.040(2) 0.0280(18) 0.0068(16) -0.0061(14) -0.0025(16)
C8 0.0370(18) 0.0294(19) 0.0231(17) -0.0003(14) -0.0016(13) 0.0014(15)
C9 0.0294(17) 0.0278(18) 0.0226(17) 0.0016(14) 0.0021(13) 0.0009(14)
C10 0.0344(18) 0.0267(19) 0.0287(18) 0.0026(15) 0.0000(14) -0.0033(14)
C11 0.0303(17) 0.035(2) 0.0214(17) 0.0018(15) -0.0007(14) 0.0027(15)
C12 0.0377(19) 0.0306(19) 0.0285(18) 0.0000(14) -0.0007(14) -0.0039(15)
C13 0.046(2) 0.041(2) 0.0325(19) -0.0014(16) -0.0046(16) -0.0037(17)
C14 0.0401(19) 0.045(2) 0.041(2) -0.0044(17) -0.0040(16) -0.0099(17)
C15 0.045(2) 0.047(2) 0.0373(19) 0.0135(17) 0.0029(16) -0.0040(17)
C16 0.042(2) 0.044(2) 0.038(2) -0.0021(17) -0.0106(15) -0.0032(17)
S1 0.0383(11) 0.0875(19) 0.0390(10) 0.0153(12) -0.0057(9) 0.0040(12)
O1S 0.037(3) 0.130(6) 0.049(3) 0.027(3) 0.002(2) 0.009(3)
C1S 0.056(5) 0.070(6) 0.075(6) -0.017(5) 0.011(4) 0.021(5)
C2S 0.078(7) 0.037(5) 0.084(7) -0.019(5) 0.002(6) 0.025(5)
